data_4031193
loop_
_publ_author_name
'Baur, W.H.'
'Wieghardt, K.'

_publ_section_title
;
 Crystal structure of
 di-mue-hydroxo-trans-diaquo-bis(triamminecobalt(III))tetr
 nitratedihydrate, and a possible mechanism for the formation of the
 cation
;
_journal_name_full
;
Journal of the Chemical Society. Dalton Transactions, Inorganic Chemistry 
(1972-)
;
_journal_page_first 2669
_journal_page_last 2674
_journal_volume 1973
_journal_year 1973
_chemical_formula_sum 'Co2 H28 N10 O18'
_chemical_name_systematic 'Co2 (O H)2 (H2 O)2 (N H3)6 (N O3)4 (H2 O)2'
_space_group_IT_number 14
_symmetry_space_group_name_Hall '-P 2yn'
_symmetry_space_group_name_H-M 'P 1 21/n 1'
_cell_angle_alpha 90
_cell_angle_beta 90.1
_cell_angle_gamma 90
_cell_formula_units_Z 2
_cell_length_a 9.444
_cell_length_b 9.684
_cell_length_c 10.736
_cell_volume 981.867
_citation_journal_id_ASTM JCDTBI
_cod_data_source_file Baur_JCDTBI_1973_629.cif
_cod_data_source_block H28Co2N10O18
_cod_original_cell_volume 981.8669
_cod_original_sg_symbol_Hall '-P 2ybc (x-z,y,z)'
_cod_original_formula_sum 'H28 Co2 N10 O18'
_cod_database_code 4031193

loop_
_symmetry_equiv_pos_as_xyz
x,y,z
-x+1/2,y+1/2,-z+1/2
-x,-y,-z
x-1/2,-y-1/2,z-1/2

loop_
_atom_site_label
_atom_site_type_symbol
_atom_site_fract_x
_atom_site_fract_y
_atom_site_fract_z
_atom_site_occupancy
_atom_site_U_iso_or_equiv
O6 O-2 0.6699 0.1151 0.373 1 0.0
O9 O-2 -0.0306 0.2307 0.4817 1 0.0
H7 H+1 0.303 0.558 0.741 1 0.0
H12 H+1 0.654 0.279 0.578 1 0.0
N2 N-3 0.4136 0.2925 0.7057 1 0.0
H13 H+1 0.732 0.362 0.637 1 0.0
H2 H+1 0.51 0.51 0.845 1 0.0
O3 O-2 0.5666 0.6052 0.5327 1 0.0
N3 N+5 0.6835 0.0375 0.4633 1 0.0
H10 H+1 0.389 0.134 0.312 1 0.0
H1 H+1 0.665 0.512 0.783 1 0.0
H11 H+1 0.462 0.14 0.198 1 0.0
O2 O-2 0.6676 0.3489 0.5937 1 0.0
H8 H+1 0.345 0.633 0.644 1 0.0
Co1 Co+3 0.49692 0.4534 0.62736 1 0.0
H6 H+1 0.471 0.259 0.748 1 0.0
O5 O-2 0.7466 -0.073 0.4502 1 0.0
O7 O-2 0.1417 0.3311 0.388 1 0.0
N1 N-3 0.5799 0.5184 0.7835 1 0.0
H4 H+1 0.381 0.239 0.655 1 0.0
H14 H+1 0.641 0.614 0.536 1 0.0
O4 O-2 0.6352 0.0714 0.5666 1 0.0
N5 N-3 0.3302 0.5608 0.6607 1 0.0
N4 N+5 0.0738 0.3075 0.4839 1 0.0
H5 H+1 0.348 0.324 0.755 1 0.0
O8 O-2 0.1136 0.3602 0.585 1 0.0
H9 H+1 0.256 0.533 0.615 1 0.0
O1 O-2 0.3838 0.1637 0.2458 1 0.0
H3 H+1 0.597 0.592 0.789 1 0.0
